data_4023693
loop_
_publ_author_name
'Rajesh K. Pandey'
'Lizhu Wang'
'Nathaniel J. Wallock'
'Sergey Lindeman'
'William A. Donaldson'

_publ_section_title
;
 Reactivity of (2-Alkenyl-3-pentene-1,5-diyl)iron Complexes:
 Preparation of Functionalized Vinylcyclopropanes
 and Cycloheptadienes
;
_journal_name_full 'Journal of Organic Chemistry'
_journal_page_first 7236
_journal_page_last 7245
_journal_paper_doi 10.1021/jo801446q
_journal_volume 73
_journal_year 2008
_chemical_formula_sum 'C20 H18 Fe O9'
_chemical_formula_weight 458.19
_chemical_name_systematic
; 
 ? 
;
_space_group_IT_number 2
_symmetry_cell_setting triclinic
_symmetry_space_group_name_Hall '-P 1'
_symmetry_space_group_name_H-M 'P -1'
_atom_sites_solution_hydrogens difmap
_atom_sites_solution_primary direct
_atom_sites_solution_secondary difmap
_audit_creation_method SHELXL-97
_cell_angle_alpha 94.937(4)
_cell_angle_beta 98.119(4)
_cell_angle_gamma 102.276(4)
_cell_formula_units_Z 2
_cell_length_a 7.9471(7)
_cell_length_b 10.6535(10)
_cell_length_c 12.4175(11)
_cell_measurement_reflns_used 2539
_cell_measurement_temperature 100(2)
_cell_measurement_theta_max 62
_cell_measurement_theta_min 4
_cell_volume 1009.64(16)
_computing_cell_refinement 'SAINT v7.23A (Bruker, 2005)'
_computing_data_collection 'APEX2 v2.0-2 (Bruker, 2005)'
_computing_data_reduction 'SADABS-2004/1 (Bruker, 2005)'
_computing_molecular_graphics 'XP v5.1 (Bruker, 1998)'
_computing_publication_material 'XCIF v6.12 (Bruker, 2001)'
_computing_structure_refinement 'SHELXL-97 v.97-2 (Sheldrick, 1993-1997)'
_computing_structure_solution 'XS/SHELXTL v6.12 (Bruker, 2001)'
_diffrn_ambient_temperature 100(2)
_diffrn_measured_fraction_theta_full 0.916
_diffrn_measured_fraction_theta_max 0.916
_diffrn_measurement_device_type 'Bruker APEX2 CCD detector'
_diffrn_measurement_method '\w scans'
_diffrn_radiation_monochromator graphite
_diffrn_radiation_source 'fine-focus sealed tube'
_diffrn_radiation_type CuK\a
_diffrn_radiation_wavelength 1.54178
_diffrn_reflns_av_R_equivalents 0.0451
_diffrn_reflns_av_sigmaI/netI 0.0504
_diffrn_reflns_limit_h_max 9
_diffrn_reflns_limit_h_min -9
_diffrn_reflns_limit_k_max 12
_diffrn_reflns_limit_k_min -12
_diffrn_reflns_limit_l_max 14
_diffrn_reflns_limit_l_min 0
_diffrn_reflns_number 7917
_diffrn_reflns_theta_full 66.57
_diffrn_reflns_theta_max 66.57
_diffrn_reflns_theta_min 3.62
_exptl_absorpt_coefficient_mu 6.447
_exptl_absorpt_correction_T_max 0.5649
_exptl_absorpt_correction_T_min 0.2112
_exptl_absorpt_correction_type multi-scan
_exptl_crystal_colour colorless
_exptl_crystal_density_diffrn 1.507
_exptl_crystal_density_method 'not measured'
_exptl_crystal_description block
_exptl_crystal_F_000 472
_exptl_crystal_size_max 0.35
_exptl_crystal_size_mid 0.18
_exptl_crystal_size_min 0.10
_refine_diff_density_max 0.692
_refine_diff_density_min -0.298
_refine_diff_density_rms 0.068
_refine_ls_extinction_method none
_refine_ls_goodness_of_fit_ref 1.024
_refine_ls_hydrogen_treatment refall
_refine_ls_matrix_type full
_refine_ls_number_parameters 343
_refine_ls_number_reflns 3279
_refine_ls_number_restraints 0
_refine_ls_restrained_S_all 1.024
_refine_ls_R_factor_all 0.0596
_refine_ls_R_factor_gt 0.0460
_refine_ls_shift/su_max 0.001
_refine_ls_shift/su_mean 0.000
_refine_ls_structure_factor_coef Fsqd
_refine_ls_weighting_details 'calc w=1/[\s^2^(Fo^2^)+(0.0750P)^2^+0.0000P] where P=(Fo^2^+2Fc^2^)/3'
_refine_ls_weighting_scheme calc
_refine_ls_wR_factor_gt 0.1106
_refine_ls_wR_factor_ref 0.1165
_reflns_number_gt 2667
_reflns_number_total 3279
_reflns_threshold_expression >2sigma(I)
_cod_data_source_file jo801446q_si_003.cif
_cod_data_source_block dono
_cod_database_code 4023693

loop_
_symmetry_equiv_pos_as_xyz
'x, y, z'
'-x, -y, -z'

loop_
_atom_site_label
_atom_site_type_symbol
_atom_site_fract_x
_atom_site_fract_y
_atom_site_fract_z
_atom_site_U_iso_or_equiv
_atom_site_adp_type
_atom_site_occupancy
_atom_site_symmetry_multiplicity
_atom_site_calc_flag
_atom_site_refinement_flags
_atom_site_disorder_assembly
_atom_site_disorder_group
Fe1 Fe 0.05020(7) 0.25699(5) 0.37888(4) 0.02592(18) Uani 1 1 d . . .
O1 O -0.8701(3) -0.1633(2) 0.06203(19) 0.0350(6) Uani 1 1 d . . .
O2 O -0.7751(3) -0.3190(2) 0.14684(19) 0.0334(6) Uani 1 1 d . . .
O3 O -0.7262(3) -0.3767(2) -0.07630(18) 0.0310(5) Uani 1 1 d . . .
O4 O -0.4623(3) -0.4074(2) -0.09880(18) 0.0306(5) Uani 1 1 d . . .
O5 O -0.4362(3) 0.2241(2) 0.36663(19) 0.0353(6) Uani 1 1 d . . .
O6 O -0.3151(3) 0.1389(2) 0.50920(17) 0.0348(6) Uani 1 1 d . . .
O7 O -0.1283(3) 0.4715(2) 0.38502(19) 0.0385(6) Uani 1 1 d . . .
O8 O 0.3786(3) 0.4553(3) 0.4004(2) 0.0416(6) Uani 1 1 d . . .
O9 O 0.1056(3) 0.2087(2) 0.60876(19) 0.0389(6) Uani 1 1 d . . .
C1 C -0.3008(4) 0.0042(3) 0.1553(2) 0.0261(7) Uani 1 1 d . . .
C2 C -0.4807(4) -0.0462(3) 0.1514(3) 0.0262(7) Uani 1 1 d . . .
C3 C -0.5652(4) -0.1629(3) 0.0877(2) 0.0235(7) Uani 1 1 d . . .
C4 C -0.4730(4) -0.2287(3) 0.0228(2) 0.0256(7) Uani 1 1 d . . .
C5 C -0.2940(5) -0.1786(4) 0.0279(3) 0.0306(8) Uani 1 1 d . . .
C6 C -0.2102(5) -0.0644(3) 0.0937(3) 0.0292(8) Uani 1 1 d . . .
C7 C -0.7540(4) -0.2135(3) 0.0935(2) 0.0258(7) Uani 1 1 d . . .
C8 C -0.9543(5) -0.3792(5) 0.1515(4) 0.0434(10) Uani 1 1 d . . .
C9 C -0.5697(4) -0.3442(3) -0.0538(3) 0.0264(7) Uani 1 1 d . . .
C10 C -0.5491(5) -0.5151(4) -0.1811(3) 0.0335(8) Uani 1 1 d . . .
C11 C 0.1418(5) 0.0900(3) 0.3267(3) 0.0307(8) Uani 1 1 d . . .
C12 C 0.1177(5) 0.1657(3) 0.2411(3) 0.0293(8) Uani 1 1 d . . .
C13 C -0.0384(5) 0.1997(3) 0.2054(3) 0.0296(8) Uani 1 1 d . . .
C14 C -0.2160(4) 0.1310(3) 0.2256(3) 0.0263(7) Uani 1 1 d . . .
C15 C -0.1945(4) 0.1252(3) 0.3492(3) 0.0258(7) Uani 1 1 d . . .
C16 C -0.3270(4) 0.1680(3) 0.4047(3) 0.0289(7) Uani 1 1 d . . .
C17 C -0.0620(5) 0.3871(4) 0.3825(3) 0.0325(8) Uani 1 1 d . . .
C18 C 0.2564(5) 0.3749(4) 0.3912(3) 0.0319(8) Uani 1 1 d . . .
C19 C 0.0826(4) 0.2282(3) 0.5201(3) 0.0305(8) Uani 1 1 d . . .
C20 C -0.4327(6) 0.1855(5) 0.5739(3) 0.0421(10) Uani 1 1 d . . .
H2 H -0.541(5) 0.003(4) 0.192(3) 0.038(10) Uiso 1 1 d . . .
H5 H -0.237(5) -0.220(3) -0.010(3) 0.029(10) Uiso 1 1 d . . .
H6 H -0.092(5) -0.039(3) 0.096(3) 0.023(9) Uiso 1 1 d . . .
H8A H -1.024(5) -0.405(4) 0.080(4) 0.050(12) Uiso 1 1 d . . .
H8B H -0.945(6) -0.449(5) 0.190(4) 0.069(15) Uiso 1 1 d . . .
H8C H -0.999(6) -0.317(5) 0.194(4) 0.062(14) Uiso 1 1 d . . .
H10A H -0.449(5) -0.559(4) -0.201(3) 0.038(10) Uiso 1 1 d . . .
H10B H -0.599(5) -0.482(4) -0.246(3) 0.046(11) Uiso 1 1 d . . .
H10C H -0.632(4) -0.569(3) -0.150(3) 0.021(9) Uiso 1 1 d . . .
H11A H 0.043(4) 0.014(3) 0.337(2) 0.022(8) Uiso 1 1 d . . .
H11B H 0.255(5) 0.081(3) 0.356(3) 0.031(9) Uiso 1 1 d . . .
H12 H 0.222(5) 0.211(3) 0.222(3) 0.030(9) Uiso 1 1 d . . .
H13 H -0.035(4) 0.261(3) 0.158(3) 0.025(9) Uiso 1 1 d . . .
H14 H -0.292(4) 0.186(3) 0.210(2) 0.012(7) Uiso 1 1 d . . .
H15 H -0.168(4) 0.048(3) 0.370(3) 0.025(9) Uiso 1 1 d . . .
H20A H -0.435(5) 0.276(5) 0.574(3) 0.053(12) Uiso 1 1 d . . .
H20B H -0.400(6) 0.166(5) 0.644(4) 0.073(15) Uiso 1 1 d . . .
H20C H -0.549(6) 0.138(4) 0.542(3) 0.046(11) Uiso 1 1 d . . .

loop_
_atom_site_aniso_label
_atom_site_aniso_U_11
_atom_site_aniso_U_22
_atom_site_aniso_U_33
_atom_site_aniso_U_23
_atom_site_aniso_U_13
_atom_site_aniso_U_12
Fe1 0.0273(3) 0.0265(3) 0.0227(3) 0.0052(2) 0.0010(2) 0.0046(2)
O1 0.0263(13) 0.0347(14) 0.0471(14) 0.0091(11) 0.0055(11) 0.0123(11)
O2 0.0269(13) 0.0354(14) 0.0392(13) 0.0152(11) 0.0066(11) 0.0045(10)
O3 0.0271(14) 0.0281(13) 0.0358(13) 0.0010(10) 0.0007(11) 0.0060(10)
O4 0.0286(13) 0.0309(13) 0.0328(12) -0.0009(10) 0.0043(10) 0.0102(10)
O5 0.0298(14) 0.0425(15) 0.0366(13) 0.0083(11) 0.0066(11) 0.0127(12)
O6 0.0377(14) 0.0424(15) 0.0262(12) 0.0063(10) 0.0085(10) 0.0106(11)
O7 0.0441(16) 0.0317(14) 0.0379(14) 0.0013(11) -0.0067(12) 0.0144(12)
O8 0.0375(15) 0.0391(16) 0.0409(14) 0.0035(12) 0.0022(12) -0.0041(13)
O9 0.0470(16) 0.0418(15) 0.0273(13) 0.0100(11) 0.0016(11) 0.0096(12)
C1 0.0272(18) 0.0286(18) 0.0244(16) 0.0098(14) 0.0035(14) 0.0086(14)
C2 0.0278(19) 0.0285(19) 0.0245(16) 0.0058(14) 0.0055(14) 0.0096(15)
C3 0.0229(17) 0.0252(18) 0.0243(15) 0.0077(14) 0.0022(13) 0.0086(13)
C4 0.0286(19) 0.0240(17) 0.0247(16) 0.0064(13) 0.0026(14) 0.0069(14)
C5 0.028(2) 0.035(2) 0.0308(18) 0.0043(15) 0.0074(16) 0.0115(16)
C6 0.023(2) 0.035(2) 0.0299(17) 0.0051(15) 0.0056(15) 0.0060(15)
C7 0.0277(19) 0.0250(18) 0.0229(15) -0.0007(13) 0.0031(14) 0.0043(14)
C8 0.033(2) 0.048(3) 0.049(2) 0.017(2) 0.011(2) 0.0010(19)
C9 0.031(2) 0.0250(18) 0.0256(16) 0.0103(14) 0.0042(15) 0.0093(15)
C10 0.036(2) 0.034(2) 0.0292(18) -0.0030(16) 0.0013(17) 0.0107(18)
C11 0.029(2) 0.033(2) 0.0306(18) 0.0006(15) 0.0035(16) 0.0100(16)
C12 0.0277(19) 0.033(2) 0.0262(16) 0.0010(14) 0.0077(15) 0.0027(15)
C13 0.038(2) 0.0289(19) 0.0200(16) 0.0040(14) 0.0022(15) 0.0049(15)
C14 0.0260(19) 0.0290(19) 0.0259(16) 0.0069(14) 0.0035(14) 0.0092(15)
C15 0.0225(18) 0.0276(19) 0.0269(16) 0.0060(14) 0.0025(14) 0.0045(14)
C16 0.0268(19) 0.0263(18) 0.0286(17) 0.0013(14) 0.0001(15) -0.0014(14)
C17 0.033(2) 0.036(2) 0.0235(16) 0.0071(15) -0.0042(15) -0.0009(17)
C18 0.036(2) 0.035(2) 0.0254(17) 0.0061(15) 0.0034(15) 0.0096(17)
C19 0.031(2) 0.0271(19) 0.035(2) 0.0052(15) 0.0038(15) 0.0092(15)
C20 0.044(3) 0.051(3) 0.030(2) 0.0002(19) 0.0120(19) 0.010(2)

loop_
_atom_type_symbol
_atom_type_description
_atom_type_scat_dispersion_real
_atom_type_scat_dispersion_imag
_atom_type_scat_source
C C 0.0181 0.0091 'International Tables Vol C Tables 4.2.6.8 and 6.1.1.4'
H H 0.0000 0.0000 'International Tables Vol C Tables 4.2.6.8 and 6.1.1.4'
O O 0.0492 0.0322 'International Tables Vol C Tables 4.2.6.8 and 6.1.1.4'
Fe Fe -1.1336 3.1974 'International Tables Vol C Tables 4.2.6.8 and 6.1.1.4'

loop_
_geom_angle_atom_site_label_1
_geom_angle_atom_site_label_2
_geom_angle_atom_site_label_3
_geom_angle
_geom_angle_site_symmetry_1
_geom_angle_site_symmetry_3
_geom_angle_publ_flag
C19 Fe1 C17 102.44(15) . . ?
C19 Fe1 C18 94.44(15) . . ?
C17 Fe1 C18 89.52(16) . . ?
C19 Fe1 C12 130.65(14) . . ?
C17 Fe1 C12 126.90(14) . . ?
C18 Fe1 C12 87.40(15) . . ?
C19 Fe1 C15 91.05(14) . . ?
C17 Fe1 C15 88.56(14) . . ?
C18 Fe1 C15 174.46(13) . . ?
C12 Fe1 C15 89.60(13) . . ?
C19 Fe1 C11 92.45(14) . . ?
C17 Fe1 C11 163.17(14) . . ?
C18 Fe1 C11 97.18(15) . . ?
C12 Fe1 C11 38.72(13) . . ?
C15 Fe1 C11 83.32(14) . . ?
C19 Fe1 C13 154.10(15) . . ?
C17 Fe1 C13 93.40(14) . . ?
C18 Fe1 C13 106.19(14) . . ?
C12 Fe1 C13 38.12(13) . . ?
C15 Fe1 C13 68.76(13) . . ?
C11 Fe1 C13 69.93(13) . . ?
C7 O2 C8 114.7(3) . . ?
C9 O4 C10 114.9(3) . . ?
C16 O6 C20 115.7(3) . . ?
C6 C1 C2 118.3(3) . . ?
C6 C1 C14 123.1(3) . . ?
C2 C1 C14 118.6(3) . . ?
C3 C2 C1 120.8(3) . . ?
C3 C2 H2 122(2) . . ?
C1 C2 H2 117(2) . . ?
C2 C3 C4 120.1(3) . . ?
C2 C3 C7 117.3(3) . . ?
C4 C3 C7 122.6(3) . . ?
C5 C4 C3 118.7(3) . . ?
C5 C4 C9 122.1(3) . . ?
C3 C4 C9 119.1(3) . . ?
C6 C5 C4 120.7(3) . . ?
C6 C5 H5 120(2) . . ?
C4 C5 H5 119(2) . . ?
C1 C6 C5 121.3(3) . . ?
C1 C6 H6 122(2) . . ?
C5 C6 H6 116(2) . . ?
O1 C7 O2 123.9(3) . . ?
O1 C7 C3 125.4(3) . . ?
O2 C7 C3 110.6(3) . . ?
O2 C8 H8A 113(2) . . ?
O2 C8 H8B 103(3) . . ?
H8A C8 H8B 112(4) . . ?
O2 C8 H8C 107(3) . . ?
H8A C8 H8C 111(4) . . ?
H8B C8 H8C 110(4) . . ?
O3 C9 O4 123.2(3) . . ?
O3 C9 C4 124.5(3) . . ?
O4 C9 C4 112.3(3) . . ?
O4 C10 H10A 105(2) . . ?
O4 C10 H10B 109(2) . . ?
H10A C10 H10B 109(3) . . ?
O4 C10 H10C 108(2) . . ?
H10A C10 H10C 114(3) . . ?
H10B C10 H10C 113(3) . . ?
C12 C11 Fe1 68.4(2) . . ?
C12 C11 H11A 120.3(17) . . ?
Fe1 C11 H11A 103.0(18) . . ?
C12 C11 H11B 121(2) . . ?
Fe1 C11 H11B 121(2) . . ?
H11A C11 H11B 114(3) . . ?
C13 C12 C11 124.1(3) . . ?
C13 C12 Fe1 73.8(2) . . ?
C11 C12 Fe1 72.86(19) . . ?
C13 C12 H12 120(2) . . ?
C11 C12 H12 114(2) . . ?
Fe1 C12 H12 113(2) . . ?
C12 C13 C14 125.2(3) . . ?
C12 C13 Fe1 68.03(19) . . ?
C14 C13 Fe1 91.42(19) . . ?
C12 C13 H13 117(2) . . ?
C14 C13 H13 117(2) . . ?
Fe1 C13 H13 120(2) . . ?
C13 C14 C1 117.0(3) . . ?
C13 C14 C15 105.0(3) . . ?
C1 C14 C15 115.4(3) . . ?
C13 C14 H14 107.1(18) . . ?
C1 C14 H14 105.4(18) . . ?
C15 C14 H14 106.3(17) . . ?
C16 C15 C14 115.8(3) . . ?
C16 C15 Fe1 114.1(2) . . ?
C14 C15 Fe1 93.04(19) . . ?
C16 C15 H15 114.3(19) . . ?
C14 C15 H15 114(2) . . ?
Fe1 C15 H15 103(2) . . ?
O5 C16 O6 121.6(3) . . ?
O5 C16 C15 127.0(3) . . ?
O6 C16 C15 111.4(3) . . ?
O7 C17 Fe1 178.0(3) . . ?
O8 C18 Fe1 175.0(3) . . ?
O9 C19 Fe1 178.6(3) . . ?
O6 C20 H20A 117(2) . . ?
O6 C20 H20B 105(3) . . ?
H20A C20 H20B 112(4) . . ?
O6 C20 H20C 106(2) . . ?
H20A C20 H20C 106(3) . . ?
H20B C20 H20C 112(4) . . ?

loop_
_geom_bond_atom_site_label_1
_geom_bond_atom_site_label_2
_geom_bond_distance
_geom_bond_site_symmetry_2
_geom_bond_publ_flag
Fe1 C19 1.798(3) . ?
Fe1 C17 1.801(4) . ?
Fe1 C18 1.819(4) . ?
Fe1 C12 2.087(3) . ?
Fe1 C15 2.106(3) . ?
Fe1 C11 2.145(4) . ?
Fe1 C13 2.162(3) . ?
O1 C7 1.198(4) . ?
O2 C7 1.344(4) . ?
O2 C8 1.444(4) . ?
O3 C9 1.203(4) . ?
O4 C9 1.344(4) . ?
O4 C10 1.449(4) . ?
O5 C16 1.219(4) . ?
O6 C16 1.354(4) . ?
O6 C20 1.451(4) . ?
O7 C17 1.136(4) . ?
O8 C18 1.135(4) . ?
O9 C19 1.135(4) . ?
C1 C6 1.386(5) . ?
C1 C2 1.408(5) . ?
C1 C14 1.511(5) . ?
C2 C3 1.395(5) . ?
C2 H2 0.95(4) . ?
C3 C4 1.402(4) . ?
C3 C7 1.497(4) . ?
C4 C5 1.399(5) . ?
C4 C9 1.483(5) . ?
C5 C6 1.386(5) . ?
C5 H5 0.85(4) . ?
C6 H6 0.92(3) . ?
C8 H8A 0.96(4) . ?
C8 H8B 0.93(5) . ?
C8 H8C 0.97(5) . ?
C10 H10A 1.05(4) . ?
C10 H10B 0.97(4) . ?
C10 H10C 0.93(3) . ?
C11 C12 1.404(5) . ?
C11 H11A 1.03(3) . ?
C11 H11B 0.95(4) . ?
C12 C13 1.389(5) . ?
C12 H12 0.94(4) . ?
C13 C14 1.510(5) . ?
C13 H13 0.92(3) . ?
C14 C15 1.529(4) . ?
C14 H14 0.94(3) . ?
C15 C16 1.465(5) . ?
C15 H15 0.94(3) . ?
C20 H20A 0.97(5) . ?
C20 H20B 0.93(5) . ?
C20 H20C 0.96(4) . ?

loop_
_geom_torsion_atom_site_label_1
_geom_torsion_atom_site_label_2
_geom_torsion_atom_site_label_3
_geom_torsion_atom_site_label_4
_geom_torsion
_geom_torsion_site_symmetry_1
_geom_torsion_site_symmetry_2
_geom_torsion_site_symmetry_3
_geom_torsion_site_symmetry_4
_geom_torsion_publ_flag
C6 C1 C2 C3 0.5(4) . . . . ?
C14 C1 C2 C3 180.0(3) . . . . ?
C1 C2 C3 C4 -2.9(5) . . . . ?
C1 C2 C3 C7 176.4(3) . . . . ?
C2 C3 C4 C5 3.4(4) . . . . ?
C7 C3 C4 C5 -175.8(3) . . . . ?
C2 C3 C4 C9 -173.0(3) . . . . ?
C7 C3 C4 C9 7.8(4) . . . . ?
C3 C4 C5 C6 -1.7(5) . . . . ?
C9 C4 C5 C6 174.7(3) . . . . ?
C2 C1 C6 C5 1.3(5) . . . . ?
C14 C1 C6 C5 -178.2(3) . . . . ?
C4 C5 C6 C1 -0.7(5) . . . . ?
C8 O2 C7 O1 7.8(5) . . . . ?
C8 O2 C7 C3 -176.8(3) . . . . ?
C2 C3 C7 O1 66.0(4) . . . . ?
C4 C3 C7 O1 -114.8(4) . . . . ?
C2 C3 C7 O2 -109.4(3) . . . . ?
C4 C3 C7 O2 69.9(4) . . . . ?
C10 O4 C9 O3 2.8(4) . . . . ?
C10 O4 C9 C4 -175.2(3) . . . . ?
C5 C4 C9 O3 -165.4(3) . . . . ?
C3 C4 C9 O3 10.9(5) . . . . ?
C5 C4 C9 O4 12.5(4) . . . . ?
C3 C4 C9 O4 -171.2(3) . . . . ?
C19 Fe1 C11 C12 -171.5(2) . . . . ?
C17 Fe1 C11 C12 36.1(6) . . . . ?
C18 Fe1 C11 C12 -76.7(2) . . . . ?
C15 Fe1 C11 C12 97.8(2) . . . . ?
C13 Fe1 C11 C12 28.0(2) . . . . ?
Fe1 C11 C12 C13 -55.9(3) . . . . ?
C19 Fe1 C12 C13 145.7(2) . . . . ?
C17 Fe1 C12 C13 -33.2(3) . . . . ?
C18 Fe1 C12 C13 -120.7(2) . . . . ?
C15 Fe1 C12 C13 54.7(2) . . . . ?
C11 Fe1 C12 C13 134.5(3) . . . . ?
C19 Fe1 C12 C11 11.3(3) . . . . ?
C17 Fe1 C12 C11 -167.7(2) . . . . ?
C18 Fe1 C12 C11 104.9(2) . . . . ?
C15 Fe1 C12 C11 -79.8(2) . . . . ?
C13 Fe1 C12 C11 -134.5(3) . . . . ?
C11 C12 C13 C14 -20.0(5) . . . . ?
Fe1 C12 C13 C14 -75.4(3) . . . . ?
C11 C12 C13 Fe1 55.5(3) . . . . ?
C19 Fe1 C13 C12 -78.0(4) . . . . ?
C17 Fe1 C13 C12 154.0(2) . . . . ?
C18 Fe1 C13 C12 63.5(2) . . . . ?
C15 Fe1 C13 C12 -118.9(2) . . . . ?
C11 Fe1 C13 C12 -28.4(2) . . . . ?
C19 Fe1 C13 C14 49.7(4) . . . . ?
C17 Fe1 C13 C14 -78.3(2) . . . . ?
C18 Fe1 C13 C14 -168.8(2) . . . . ?
C12 Fe1 C13 C14 127.7(3) . . . . ?
C15 Fe1 C13 C14 8.81(19) . . . . ?
C11 Fe1 C13 C14 99.3(2) . . . . ?
C12 C13 C14 C1 -77.2(4) . . . . ?
Fe1 C13 C14 C1 -141.1(2) . . . . ?
C12 C13 C14 C15 52.1(4) . . . . ?
Fe1 C13 C14 C15 -11.7(3) . . . . ?
C6 C1 C14 C13 15.3(4) . . . . ?
C2 C1 C14 C13 -164.2(3) . . . . ?
C6 C1 C14 C15 -108.9(4) . . . . ?
C2 C1 C14 C15 71.6(4) . . . . ?
C13 C14 C15 C16 130.8(3) . . . . ?
C1 C14 C15 C16 -98.9(4) . . . . ?
C13 C14 C15 Fe1 12.1(3) . . . . ?
C1 C14 C15 Fe1 142.3(2) . . . . ?
C19 Fe1 C15 C16 67.8(3) . . . . ?
C17 Fe1 C15 C16 -34.6(3) . . . . ?
C18 Fe1 C15 C16 -104.4(15) . . . . ?
C12 Fe1 C15 C16 -161.6(3) . . . . ?
C11 Fe1 C15 C16 160.1(3) . . . . ?
C13 Fe1 C15 C16 -128.9(3) . . . . ?
C19 Fe1 C15 C14 -172.1(2) . . . . ?
C17 Fe1 C15 C14 85.5(2) . . . . ?
C18 Fe1 C15 C14 15.7(16) . . . . ?
C12 Fe1 C15 C14 -41.4(2) . . . . ?
C11 Fe1 C15 C14 -79.7(2) . . . . ?
C13 Fe1 C15 C14 -8.71(19) . . . . ?
C20 O6 C16 O5 -3.5(5) . . . . ?
C20 O6 C16 C15 175.8(3) . . . . ?
C14 C15 C16 O5 -11.3(5) . . . . ?
Fe1 C15 C16 O5 95.1(4) . . . . ?
C14 C15 C16 O6 169.5(3) . . . . ?
Fe1 C15 C16 O6 -84.2(3) . . . . ?
C19 Fe1 C17 O7 95(8) . . . . ?
C18 Fe1 C17 O7 1(8) . . . . ?
C12 Fe1 C17 O7 -85(8) . . . . ?
C15 Fe1 C17 O7 -174(100) . . . . ?
C11 Fe1 C17 O7 -113(8) . . . . ?
C13 Fe1 C17 O7 -105(8) . . . . ?
C19 Fe1 C18 O8 -93(3) . . . . ?
C17 Fe1 C18 O8 10(3) . . . . ?
C12 Fe1 C18 O8 137(3) . . . . ?
C15 Fe1 C18 O8 80(4) . . . . ?
C11 Fe1 C18 O8 174(3) . . . . ?
C13 Fe1 C18 O8 103(3) . . . . ?
C17 Fe1 C19 O9 -163(14) . . . . ?
C18 Fe1 C19 O9 -73(14) . . . . ?
C12 Fe1 C19 O9 18(14) . . . . ?
C15 Fe1 C19 O9 108(14) . . . . ?
C11 Fe1 C19 O9 25(14) . . . . ?
C13 Fe1 C19 O9 70(14) . . . . ?
